data_1544947
loop_
_publ_author_name
'Sagawa, Naoya'
'Sato, Haruka'
'Hosokawa, Seijiro'

_publ_section_title
;
 Remote Asymmetric Induction Using Acetate-Type Vinylketene Silyl
 N,O-Acetals.
;
_journal_issue 1
_journal_name_full 'Organic letters'
_journal_page_first 198
_journal_page_last 201
_journal_paper_doi 10.1021/acs.orglett.6b03476
_journal_volume 19
_journal_year 2017
_chemical_absolute_configuration 'CHOOSE rm ad rmad syn or unk'
_chemical_formula_moiety 'C20 H26 Br N O4'
_chemical_formula_sum 'C20 H26 Br N O4'
_chemical_formula_weight 424.33
_space_group_crystal_system monoclinic
_space_group_IT_number 4
_space_group_name_Hall 'P 2yb'
_space_group_name_H-M_alt 'P 1 21 1'
_symmetry_space_group_name_Hall 'P 2yb'
_symmetry_space_group_name_H-M 'P 1 21 1'
_atom_sites_solution_hydrogens geom
_atom_sites_solution_primary direct
_atom_sites_solution_secondary difmap
_cell_angle_alpha 90.0000
_cell_angle_beta 101.247(3)
_cell_angle_gamma 90.0000
_cell_formula_units_Z 2
_cell_length_a 9.3929(12)
_cell_length_b 6.4813(7)
_cell_length_c 17.376(2)
_cell_measurement_reflns_used 6760
_cell_measurement_temperature 223
_cell_measurement_theta_max 27.41
_cell_measurement_theta_min 3.15
_cell_volume 1037.5(2)
_computing_cell_refinement 'RAPID AUTO'
_computing_data_collection 'RAPID AUTO (Rigaku, ????)'
_computing_data_reduction 'RAPID AUTO'
_computing_molecular_graphics 'CrystalStructure 4.2'
_computing_publication_material 'CrystalStructure 4.2 (Rigaku, 2015)'
_computing_structure_refinement 'SHELXL Version 2014/6 (Sheldrick, 2008)'
_computing_structure_solution 'Il Milione (Burla, et al., 2007)'
_diffrn_ambient_temperature 223
_diffrn_detector_area_resol_mean 10.000
_diffrn_measured_fraction_theta_full 0.997
_diffrn_measured_fraction_theta_max 0.997
_diffrn_measurement_device_type 'Rigaku R-AXIS RAPID'
_diffrn_measurement_method \w
_diffrn_radiation_type 'Mo K\a'
_diffrn_radiation_wavelength 0.71075
_diffrn_reflns_av_R_equivalents 0.0560
_diffrn_reflns_Laue_measured_fraction_full 0.997
_diffrn_reflns_Laue_measured_fraction_max 0.997
_diffrn_reflns_limit_h_max 12
_diffrn_reflns_limit_h_min -12
_diffrn_reflns_limit_k_max 7
_diffrn_reflns_limit_k_min -8
_diffrn_reflns_limit_l_max 22
_diffrn_reflns_limit_l_min -22
_diffrn_reflns_number 10138
_diffrn_reflns_point_group_measured_fraction_full 0.885
_diffrn_reflns_point_group_measured_fraction_max 0.871
_diffrn_reflns_theta_full 25.242
_diffrn_reflns_theta_max 27.434
_diffrn_reflns_theta_min 3.363
_diffrn_standards_number 0
_exptl_absorpt_coefficient_mu 2.010
_exptl_absorpt_correction_T_max 0.448
_exptl_absorpt_correction_T_min 0.102
_exptl_absorpt_correction_type multi-scan
_exptl_absorpt_process_details 'ABSCOR (Rigaku, 1995)'
_exptl_crystal_colour colorless
_exptl_crystal_density_diffrn 1.358
_exptl_crystal_density_method 'not measured'
_exptl_crystal_description needle
_exptl_crystal_F_000 440.00
_exptl_crystal_size_max 1.000
_exptl_crystal_size_mid 0.600
_exptl_crystal_size_min 0.400
_refine_diff_density_max 0.73
_refine_diff_density_min -0.80
_refine_ls_abs_structure_details
;
 No quotients, so Flack parameter determined by classical intensity fit
;
_refine_ls_abs_structure_Flack -0.01(2)
_refine_ls_extinction_method none
_refine_ls_goodness_of_fit_ref 1.098
_refine_ls_hydrogen_treatment mixed
_refine_ls_number_parameters 243
_refine_ls_number_reflns 4124
_refine_ls_number_restraints 1
_refine_ls_R_factor_all 0.0883
_refine_ls_R_factor_gt 0.0490
_refine_ls_shift/su_max 0.000
_refine_ls_structure_factor_coef Fsqd
_refine_ls_weighting_details 'w = 1/[\s^2^(Fo^2^)+(0.0474P)^2^+0.5277P] where P=(Fo^2^+2Fc^2^)/3'
_refine_ls_weighting_scheme calc
_refine_ls_wR_factor_gt 0.1022
_refine_ls_wR_factor_ref 0.1448
_reflns_Friedel_coverage 0.603
_reflns_Friedel_fraction_full 0.748
_reflns_Friedel_fraction_max 0.720
_reflns_number_gt 2653
_reflns_number_total 4124
_reflns_threshold_expression F^2^>2.0\s(F^2^)
_cod_data_source_file ol6b03476_si_004.cif
_cod_data_source_block 20160906sagawa
_cod_depositor_comments 'Adding full bibliography for 1544947.cif.'
_cod_database_code 1544947
_shelxl_version_number 2014/6

loop_
_space_group_symop_id
_space_group_symop_operation_xyz
1 +X,+Y,+Z
2 -X,1/2+Y,-Z

loop_
_atom_site_label
_atom_site_type_symbol
_atom_site_fract_x
_atom_site_fract_y
_atom_site_fract_z
_atom_site_U_iso_or_equiv
_atom_site_adp_type
_atom_site_occupancy
_atom_site_site_symmetry_order
_atom_site_calc_flag
_atom_site_refinement_flags_posn
_atom_site_refinement_flags_adp
Br1 Br 0.60106(8) -0.34914(17) 1.28602(4) 0.0669(3) Uani 1 1 d . .
O1 O 0.8856(5) 0.6199(10) 0.8129(2) 0.0520(13) Uani 1 1 d . .
O2 O 0.9066(6) 0.2804(9) 1.0557(3) 0.0508(14) Uani 1 1 d . .
O3 O 0.7378(6) 0.1112(9) 0.6654(3) 0.0565(14) Uani 1 1 d . .
O4 O 0.6770(6) 0.3725(7) 0.5811(3) 0.0472(13) Uani 1 1 d . .
N N 0.8065(6) 0.4513(8) 0.6993(3) 0.0355(13) Uani 1 1 d . .
C2 C 0.8156(7) 0.6369(13) 0.6511(3) 0.0390(14) Uani 1 1 d . .
C3 C 0.7609(8) -0.3212(15) 1.1643(4) 0.0512(19) Uani 1 1 d . .
H3 H 0.7895 -0.4573 1.1781 0.061 Uiso 1 1 calc R U
C4 C 0.7217(7) 0.1516(17) 0.9503(3) 0.0475(16) Uani 1 1 d . .
H4 H 0.6414 0.2199 0.9698 0.057 Uiso 1 1 calc R U
C5 C 0.8383(7) 0.0941(11) 1.0231(4) 0.0399(17) Uani 1 1 d . .
H5 H 0.9122 0.0051 1.0062 0.048 Uiso 1 1 calc R U
C6 C 0.6673(7) -0.2211(13) 1.2032(4) 0.0446(18) Uani 1 1 d . .
C7 C 0.7399(8) 0.2933(11) 0.6513(4) 0.0404(16) Uani 1 1 d . .
C8 C 0.7746(7) -0.0183(11) 1.0831(4) 0.0378(15) Uani 1 1 d . .
C9 C 0.7794(8) 0.3058(13) 0.8990(4) 0.0445(17) Uani 1 1 d . .
H9 H 0.8144 0.4308 0.9229 0.053 Uiso 1 1 calc R U
C10 C 0.7862(8) 0.2846(12) 0.8246(4) 0.0430(17) Uani 1 1 d . .
H10 H 0.7614 0.1581 0.7990 0.052 Uiso 1 1 calc R U
C11 C 0.6237(8) -0.0197(14) 1.1823(4) 0.052(2) Uani 1 1 d . .
H11 H 0.5587 0.0492 1.2082 0.062 Uiso 1 1 calc R U
C12 C 0.8139(8) -0.2219(12) 1.1040(4) 0.0459(17) Uani 1 1 d . .
H12 H 0.8768 -0.2930 1.0773 0.055 Uiso 1 1 calc R U
C13 C 0.6809(7) 0.5992(10) 0.5862(4) 0.0406(17) Uani 1 1 d . .
C14 C 0.8328(7) 0.4603(11) 0.7813(4) 0.0397(16) Uani 1 1 d . .
C15 C 0.6775(8) 0.0780(12) 1.1226(4) 0.0476(19) Uani 1 1 d . .
H15 H 0.6473 0.2134 1.1085 0.057 Uiso 1 1 calc R U
C16 C 0.9615(8) 0.6607(18) 0.6254(5) 0.061(2) Uani 1 1 d . .
H16 H 0.9459 0.7593 0.5810 0.073 Uiso 1 1 calc R U
C17 C 0.5440(7) 0.6698(15) 0.6111(4) 0.057(2) Uani 1 1 d . .
H17A H 0.5441 0.8191 0.6148 0.069 Uiso 1 1 calc R U
H17B H 0.4605 0.6253 0.5726 0.069 Uiso 1 1 calc R U
H17C H 0.5393 0.6105 0.6618 0.069 Uiso 1 1 calc R U
C18 C 0.6864(9) 0.6755(18) 0.5054(4) 0.068(2) Uani 1 1 d . .
H18A H 0.6891 0.8251 0.5055 0.082 Uiso 1 1 calc R U
H18B H 0.7727 0.6222 0.4895 0.082 Uiso 1 1 calc R U
H18C H 0.6009 0.6286 0.4689 0.082 Uiso 1 1 calc R U
C19 C 0.6597(9) -0.0431(13) 0.9080(5) 0.058(2) Uani 1 1 d . .
H19A H 0.6251 -0.1340 0.9447 0.070 Uiso 1 1 calc R U
H19B H 0.5798 -0.0072 0.8658 0.070 Uiso 1 1 calc R U
H19C H 0.7347 -0.1126 0.8865 0.070 Uiso 1 1 calc R U
C20 C 1.0195(12) 0.4625(18) 0.5955(7) 0.092(3) Uani 1 1 d . .
H20A H 0.9458 0.4029 0.5546 0.110 Uiso 1 1 calc R U
H20B H 1.1054 0.4933 0.5744 0.110 Uiso 1 1 calc R U
H20C H 1.0441 0.3652 0.6385 0.110 Uiso 1 1 calc R U
C21 C 1.0742(11) 0.753(2) 0.6880(7) 0.107(5) Uani 1 1 d . .
H21A H 1.0371 0.8786 0.7069 0.129 Uiso 1 1 calc R U
H21B H 1.0988 0.6554 0.7310 0.129 Uiso 1 1 calc R U
H21C H 1.1602 0.7836 0.6670 0.129 Uiso 1 1 calc R U
H2 H 0.962(10) 0.254(15) 1.095(6) 0.09(4) Uiso 1 1 d . .
H2A H 0.799(7) 0.752(10) 0.683(4) 0.030(18) Uiso 1 1 d . .

loop_
_atom_site_aniso_label
_atom_site_aniso_U_11
_atom_site_aniso_U_22
_atom_site_aniso_U_33
_atom_site_aniso_U_23
_atom_site_aniso_U_13
_atom_site_aniso_U_12
Br1 0.0663(5) 0.0895(7) 0.0468(4) 0.0201(5) 0.0158(3) -0.0093(6)
O1 0.070(3) 0.049(3) 0.031(2) -0.001(3) -0.002(2) -0.014(3)
O2 0.055(3) 0.049(3) 0.043(3) 0.010(3) -0.002(3) -0.008(3)
O3 0.085(4) 0.031(3) 0.053(3) -0.004(3) 0.011(3) -0.001(3)
O4 0.071(3) 0.033(3) 0.033(2) -0.001(2) 0.000(2) -0.006(2)
N 0.048(3) 0.026(3) 0.030(3) 0.005(2) 0.002(2) -0.002(3)
C2 0.053(3) 0.031(4) 0.033(3) 0.010(4) 0.007(3) -0.001(4)
C3 0.058(4) 0.049(5) 0.045(4) 0.012(4) 0.005(3) -0.004(4)
C4 0.044(3) 0.060(5) 0.038(3) 0.010(5) 0.007(3) 0.000(5)
C5 0.038(3) 0.050(5) 0.033(3) 0.004(3) 0.011(3) 0.001(3)
C6 0.032(3) 0.061(5) 0.044(4) -0.003(4) 0.015(3) -0.007(3)
C7 0.059(4) 0.029(4) 0.033(3) -0.004(3) 0.011(3) -0.002(3)
C8 0.037(3) 0.039(4) 0.037(3) 0.005(3) 0.008(3) 0.002(3)
C9 0.048(4) 0.050(5) 0.033(3) 0.008(3) 0.001(3) 0.001(4)
C10 0.051(4) 0.036(4) 0.042(4) 0.007(3) 0.007(3) -0.003(3)
C11 0.053(4) 0.066(6) 0.042(4) -0.004(4) 0.022(3) 0.007(4)
C12 0.056(4) 0.043(4) 0.040(4) 0.001(3) 0.012(3) 0.006(4)
C13 0.053(4) 0.030(4) 0.037(3) 0.003(3) 0.004(3) -0.001(3)
C14 0.046(4) 0.037(4) 0.033(3) -0.001(3) 0.000(3) -0.001(3)
C15 0.054(4) 0.046(5) 0.045(4) 0.007(3) 0.016(3) 0.006(3)
C16 0.064(4) 0.057(5) 0.064(4) 0.010(6) 0.015(4) -0.019(5)
C17 0.059(4) 0.043(4) 0.064(4) -0.007(5) -0.002(3) 0.006(4)
C18 0.090(6) 0.067(6) 0.042(4) 0.016(5) -0.003(4) 0.001(6)
C19 0.065(5) 0.064(6) 0.044(4) 0.004(4) 0.004(4) -0.021(4)
C20 0.083(7) 0.088(8) 0.116(9) -0.001(7) 0.048(7) 0.012(6)
C21 0.064(6) 0.147(13) 0.107(9) 0.012(8) 0.006(6) -0.042(6)

loop_
_atom_type_symbol
_atom_type_description
_atom_type_scat_dispersion_real
_atom_type_scat_dispersion_imag
_atom_type_scat_source
C C 0.0033 0.0016
;
International Tables for Crystallography
(Vol. C, Tables 4.2.6.8 and 6.1.1.4)
;
H H 0.0000 0.0000
;
International Tables for Crystallography
(Vol. C, Table 6.1.1.4)
;
Br Br -0.2901 2.4595
;
International Tables for Crystallography
(Vol. C, Tables 4.2.6.8 and 6.1.1.4)
;
N N 0.0061 0.0033
;
International Tables for Crystallography
(Vol. C, Tables 4.2.6.8 and 6.1.1.4)
;
O O 0.0106 0.0060
;
International Tables for Crystallography
(Vol. C, Tables 4.2.6.8 and 6.1.1.4)
;

loop_
_geom_angle_atom_site_label_1
_geom_angle_atom_site_label_2
_geom_angle_atom_site_label_3
_geom_angle
C5 O2 H2 109(7)
C7 O4 C13 108.9(5)
C7 N C14 127.7(6)
C7 N C2 109.2(5)
C14 N C2 121.7(6)
N C2 C16 113.7(6)
N C2 C13 99.0(5)
C16 C2 C13 117.2(6)
N C2 H2A 106(4)
C16 C2 H2A 110(4)
C13 C2 H2A 110(4)
C6 C3 C12 120.5(8)
C6 C3 H3 119.8
C12 C3 H3 119.8
C9 C4 C19 114.4(6)
C9 C4 C5 111.4(5)
C19 C4 C5 109.8(7)
C9 C4 H4 106.9
C19 C4 H4 106.9
C5 C4 H4 106.9
O2 C5 C8 110.3(5)
O2 C5 C4 108.1(6)
C8 C5 C4 111.9(5)
O2 C5 H5 108.8
C8 C5 H5 108.8
C4 C5 H5 108.8
C3 C6 C11 119.8(7)
C3 C6 Br1 120.7(6)
C11 C6 Br1 119.4(6)
O3 C7 O4 122.3(7)
O3 C7 N 128.5(7)
O4 C7 N 109.2(6)
C15 C8 C12 117.4(6)
C15 C8 C5 121.1(7)
C12 C8 C5 121.4(6)
C10 C9 C4 127.1(8)
C10 C9 H9 116.4
C4 C9 H9 116.4
C9 C10 C14 119.8(7)
C9 C10 H10 120.1
C14 C10 H10 120.1
C15 C11 C6 119.3(7)
C15 C11 H11 120.3
C6 C11 H11 120.3
C3 C12 C8 120.9(7)
C3 C12 H12 119.6
C8 C12 H12 119.6
O4 C13 C18 106.1(6)
O4 C13 C17 108.0(6)
C18 C13 C17 110.9(6)
O4 C13 C2 102.1(5)
C18 C13 C2 117.3(6)
C17 C13 C2 111.5(6)
O1 C14 N 117.8(6)
O1 C14 C10 123.7(6)
N C14 C10 118.4(6)
C11 C15 C8 122.1(7)
C11 C15 H15 118.9
C8 C15 H15 118.9
C21 C16 C20 109.6(9)
C21 C16 C2 112.1(8)
C20 C16 C2 114.5(8)
C21 C16 H16 106.7
C20 C16 H16 106.7
C2 C16 H16 106.7
C13 C17 H17A 109.5
C13 C17 H17B 109.5
H17A C17 H17B 109.5
C13 C17 H17C 109.5
H17A C17 H17C 109.5
H17B C17 H17C 109.5
C13 C18 H18A 109.5
C13 C18 H18B 109.5
H18A C18 H18B 109.5
C13 C18 H18C 109.5
H18A C18 H18C 109.5
H18B C18 H18C 109.5
C4 C19 H19A 109.5
C4 C19 H19B 109.5
H19A C19 H19B 109.5
C4 C19 H19C 109.5
H19A C19 H19C 109.5
H19B C19 H19C 109.5
C16 C20 H20A 109.5
C16 C20 H20B 109.5
H20A C20 H20B 109.5
C16 C20 H20C 109.5
H20A C20 H20C 109.5
H20B C20 H20C 109.5
C16 C21 H21A 109.5
C16 C21 H21B 109.5
H21A C21 H21B 109.5
C16 C21 H21C 109.5
H21A C21 H21C 109.5
H21B C21 H21C 109.5

loop_
_geom_bond_atom_site_label_1
_geom_bond_atom_site_label_2
_geom_bond_distance
Br1 C6 1.870(8)
O1 C14 1.229(9)
O2 C5 1.431(9)
O2 H2 0.79(9)
O3 C7 1.206(9)
O4 C7 1.350(8)
O4 C13 1.472(8)
N C7 1.390(9)
N C14 1.399(8)
N C2 1.478(9)
C2 C16 1.530(10)
C2 C13 1.542(8)
C2 H2A 0.96(6)
C3 C6 1.372(11)
C3 C12 1.401(10)
C3 H3 0.9400
C4 C9 1.507(11)
C4 C19 1.518(13)
C4 C5 1.549(8)
C4 H4 0.9900
C5 C8 1.489(9)
C5 H5 0.9900
C6 C11 1.395(11)
C8 C15 1.392(10)
C8 C12 1.399(10)
C9 C10 1.315(9)
C9 H9 0.9400
C10 C14 1.477(10)
C10 H10 0.9400
C11 C15 1.391(10)
C11 H11 0.9400
C12 H12 0.9400
C13 C18 1.499(10)
C13 C17 1.505(10)
C15 H15 0.9400
C16 C21 1.487(12)
C16 C20 1.525(15)
C16 H16 0.9900
C17 H17A 0.9700
C17 H17B 0.9700
C17 H17C 0.9700
C18 H18A 0.9700
C18 H18B 0.9700
C18 H18C 0.9700
C19 H19A 0.9700
C19 H19B 0.9700
C19 H19C 0.9700
C20 H20A 0.9700
C20 H20B 0.9700
C20 H20C 0.9700
C21 H21A 0.9700
C21 H21B 0.9700
C21 H21C 0.9700

loop_
_geom_hbond_atom_site_label_D
_geom_hbond_atom_site_label_H
_geom_hbond_atom_site_label_A
_geom_hbond_site_symmetry_A
_geom_hbond_distance_DA
_geom_hbond_distance_DH
_geom_hbond_distance_HA
_geom_hbond_angle_DHA
_geom_hbond_publ_flag
O2 H2 O1 2_747 2.893(7) 0.79(9) 2.11(9) 167(10) no

loop_
_geom_torsion_atom_site_label_1
_geom_torsion_atom_site_label_2
_geom_torsion_atom_site_label_3
_geom_torsion_atom_site_label_4
_geom_torsion
C7 N C2 C16 -96.0(7)
C14 N C2 C16 96.8(8)
C7 N C2 C13 29.0(7)
C14 N C2 C13 -138.2(6)
C9 C4 C5 O2 45.2(9)
C19 C4 C5 O2 173.0(6)
C9 C4 C5 C8 166.8(7)
C19 C4 C5 C8 -65.4(8)
C12 C3 C6 C11 0.5(11)
C12 C3 C6 Br1 -177.9(5)
C13 O4 C7 O3 172.3(7)
C13 O4 C7 N -9.6(8)
C14 N C7 O3 -29.4(13)
C2 N C7 O3 164.4(8)
C14 N C7 O4 152.6(6)
C2 N C7 O4 -13.6(8)
O2 C5 C8 C15 54.5(8)
C4 C5 C8 C15 -65.9(9)
O2 C5 C8 C12 -123.1(7)
C4 C5 C8 C12 116.5(8)
C19 C4 C9 C10 -2.9(11)
C5 C4 C9 C10 122.3(8)
C4 C9 C10 C14 174.0(7)
C3 C6 C11 C15 -0.8(11)
Br1 C6 C11 C15 177.6(5)
C6 C3 C12 C8 1.0(10)
C15 C8 C12 C3 -2.1(10)
C5 C8 C12 C3 175.6(6)
C7 O4 C13 C18 150.8(6)
C7 O4 C13 C17 -90.2(7)
C7 O4 C13 C2 27.4(7)
N C2 C13 O4 -32.5(6)
C16 C2 C13 O4 90.0(8)
N C2 C13 C18 -148.1(7)
C16 C2 C13 C18 -25.5(11)
N C2 C13 C17 82.5(7)
C16 C2 C13 C17 -154.9(8)
C7 N C14 O1 -175.7(7)
C2 N C14 O1 -11.0(9)
C7 N C14 C10 -0.1(10)
C2 N C14 C10 164.6(6)
C9 C10 C14 O1 10.4(11)
C9 C10 C14 N -165.0(7)
C6 C11 C15 C8 -0.4(11)
C12 C8 C15 C11 1.8(10)
C5 C8 C15 C11 -175.9(6)
N C2 C16 C21 -81.2(11)
C13 C2 C16 C21 164.2(9)
N C2 C16 C20 44.4(9)
C13 C2 C16 C20 -70.2(10)
